data_2232767
loop_
_publ_author_name
'Zhu, Li-Cai'

_publ_section_title
;
 Poly[[tetraaqua(\m~4~-imidazole-4,5-dicarboxylato)(\m~3~-imidazole-4,5-dicarboxylato)-\m~3~-sulfato-\m~2~-sulfato-cobalt(II)digadolinium(III)]
 monohydrate]
;
_journal_coeditor_code HP2018
_journal_issue 12
_journal_name_full 'Acta Crystallographica Section E'
_journal_page_first m1741
_journal_page_last m1742
_journal_paper_doi 10.1107/S160053681104726X
_journal_volume 67
_journal_year 2011
_chemical_formula_iupac '[Co Gd2 (C5 H2 N2 O4)2 (S O4)2 (H2 O)4], H2 O'
_chemical_formula_moiety 'C10 H12 Co Gd2 N4 O20 S2, H2 O'
_chemical_formula_sum 'C10 H14 Co Gd2 N4 O21 S2'
_chemical_formula_weight 963.82
_chemical_name_systematic
;
Poly[[tetraaqua(\m~4~-imidazole-4,5-dicarboxylato)(\m~3~-imidazole-4,5-
dicarboxylato)-\m~3~-sulfato-\m~2~-sulfato-cobalt(II)digadolinium(III)]
monohydrate]
;
_space_group_IT_number 2
_symmetry_cell_setting triclinic
_symmetry_space_group_name_Hall '-P 1'
_symmetry_space_group_name_H-M 'P -1'
_atom_sites_solution_hydrogens geom
_atom_sites_solution_primary direct
_atom_sites_solution_secondary difmap
_audit_creation_method SHELXL-97
_cell_angle_alpha 93.1190(10)
_cell_angle_beta 96.4160(10)
_cell_angle_gamma 108.8400(10)
_cell_formula_units_Z 2
_cell_length_a 9.0916(5)
_cell_length_b 10.7714(6)
_cell_length_c 12.9736(7)
_cell_measurement_reflns_used 4033
_cell_measurement_temperature 296(2)
_cell_measurement_theta_max 27.92
_cell_measurement_theta_min 2.39
_cell_volume 1189.35(11)
_computing_cell_refinement 'SAINT (Bruker, 2004)'
_computing_data_collection 'APEX2 (Bruker, 2004)'
_computing_data_reduction 'SAINT (Bruker, 2004)'
_computing_molecular_graphics 'XP in SHELXTL (Sheldrick, 2008)'
_computing_publication_material 'SHELXL97 (Sheldrick, 2008)'
_computing_structure_refinement 'SHELXL97 (Sheldrick, 2008)'
_computing_structure_solution 'SHELXS97 (Sheldrick, 2008)'
_diffrn_ambient_temperature 296(2)
_diffrn_measured_fraction_theta_full 0.983
_diffrn_measured_fraction_theta_max 0.983
_diffrn_measurement_device_type 'Bruker APEXII area-detector'
_diffrn_measurement_method '\f and \w scan'
_diffrn_radiation_monochromator graphite
_diffrn_radiation_source 'fine-focus sealed tube'
_diffrn_radiation_type MoK\a
_diffrn_radiation_wavelength 0.71073
_diffrn_reflns_av_R_equivalents 0.0158
_diffrn_reflns_av_sigmaI/netI 0.0301
_diffrn_reflns_limit_h_max 8
_diffrn_reflns_limit_h_min -10
_diffrn_reflns_limit_k_max 12
_diffrn_reflns_limit_k_min -9
_diffrn_reflns_limit_l_max 15
_diffrn_reflns_limit_l_min -14
_diffrn_reflns_number 6174
_diffrn_reflns_theta_full 25.20
_diffrn_reflns_theta_max 25.20
_diffrn_reflns_theta_min 1.59
_exptl_absorpt_coefficient_mu 6.484
_exptl_absorpt_correction_T_max 0.378
_exptl_absorpt_correction_T_min 0.284
_exptl_absorpt_correction_type multi-scan
_exptl_absorpt_process_details '(<i>SADABS</i>; Sheldrick, 1996)'
_exptl_crystal_colour red
_exptl_crystal_density_diffrn 2.691
_exptl_crystal_density_method 'not measured'
_exptl_crystal_description block
_exptl_crystal_F_000 914
_exptl_crystal_size_max 0.20
_exptl_crystal_size_mid 0.18
_exptl_crystal_size_min 0.15
_refine_diff_density_max 0.789
_refine_diff_density_min -0.812
_refine_ls_extinction_method none
_refine_ls_goodness_of_fit_ref 1.020
_refine_ls_hydrogen_treatment mixed
_refine_ls_matrix_type full
_refine_ls_number_parameters 397
_refine_ls_number_reflns 4208
_refine_ls_number_restraints 17
_refine_ls_restrained_S_all 1.018
_refine_ls_R_factor_all 0.0260
_refine_ls_R_factor_gt 0.0223
_refine_ls_shift/su_max 0.002
_refine_ls_shift/su_mean 0.000
_refine_ls_structure_factor_coef Fsqd
_refine_ls_weighting_details 'calc w=1/[\s^2^(Fo^2^)+(0.0292P)^2^+0.3497P] where P=(Fo^2^+2Fc^2^)/3'
_refine_ls_weighting_scheme calc
_refine_ls_wR_factor_gt 0.0526
_refine_ls_wR_factor_ref 0.0544
_reflns_number_gt 3790
_reflns_number_total 4208
_reflns_threshold_expression I>2sigma(I)
_cod_data_source_file hp2018.cif
_cod_data_source_block I
_cod_database_code 2232767
_cod_database_fobs_code 2232767

loop_
_symmetry_equiv_pos_as_xyz
'x, y, z'
'-x, -y, -z'

loop_
_atom_site_type_symbol
_atom_site_label
_atom_site_fract_x
_atom_site_fract_y
_atom_site_fract_z
_atom_site_U_iso_or_equiv
_atom_site_adp_type
_atom_site_calc_flag
_atom_site_refinement_flags
_atom_site_occupancy
_atom_site_symmetry_multiplicity
Gd Gd1 0.90952(2) 0.549083(19) 0.364770(14) 0.01526(7) Uani d . 1 1
Gd Gd2 0.37043(2) 0.410578(19) 0.108204(14) 0.01441(7) Uani d . 1 1
Co Co1 0.35411(7) 0.78823(6) 0.27426(4) 0.01829(13) Uani d . 1 1
S S1 0.92233(13) 0.22231(10) 0.40357(8) 0.0196(2) Uani d . 1 1
S S2 0.77447(12) 0.42234(10) 0.09511(7) 0.0157(2) Uani d . 1 1
C C1 0.7564(5) 0.3980(4) 0.5774(3) 0.0152(9) Uani d . 1 1
C C2 0.5906(5) 0.3349(4) 0.5377(3) 0.0175(9) Uani d . 1 1
C C3 0.3614(5) 0.1987(4) 0.5498(3) 0.0224(10) Uani d . 1 1
H H3 0.2790 0.1358 0.5738 0.027 Uiso calc R 1 1
C C4 0.4925(5) 0.3440(4) 0.4526(3) 0.0176(9) Uani d . 1 1
C C5 0.5166(5) 0.4170(4) 0.3574(3) 0.0179(9) Uani d . 1 1
C C6 0.5196(5) 0.6976(4) 0.1215(3) 0.0183(9) Uani d . 1 1
C C7 0.5717(5) 0.8417(4) 0.1198(3) 0.0198(9) Uani d . 1 1
C C8 0.5810(6) 1.0356(4) 0.1824(3) 0.0262(11) Uani d . 1 1
H H8 0.5656 1.1038 0.2221 0.031 Uiso calc R 1 1
C C9 0.6687(5) 0.9312(4) 0.0646(3) 0.0212(10) Uani d . 1 1
C C10 0.7527(5) 0.9224(4) -0.0265(3) 0.0253(10) Uani d . 1 1
N N1 0.3480(4) 0.2571(4) 0.4626(3) 0.0219(8) Uani d D 1 1
N N2 0.5066(4) 0.2422(3) 0.5971(3) 0.0188(8) Uani d . 1 1
N N3 0.6720(5) 1.0523(3) 0.1057(3) 0.0251(9) Uani d D 1 1
N N4 0.5169(4) 0.9092(3) 0.1936(3) 0.0209(8) Uani d . 1 1
O O1 1.0507(4) 0.2115(3) 0.3471(2) 0.0307(8) Uani d . 1 1
O O2 0.9891(4) 0.2677(3) 0.5141(2) 0.0260(7) Uani d . 1 1
O O3 0.7976(4) 0.0979(3) 0.3993(3) 0.0429(10) Uani d . 1 1
O O4 0.8622(4) 0.3220(3) 0.3559(2) 0.0236(7) Uani d . 1 1
O O5 0.8508(3) 0.4831(3) 0.5314(2) 0.0191(6) Uani d . 1 1
O O6 0.8087(3) 0.3626(3) 0.6615(2) 0.0195(6) Uani d . 1 1
O O7 0.6446(3) 0.5035(3) 0.3536(2) 0.0227(7) Uani d . 1 1
O O8 0.4026(4) 0.3819(3) 0.2864(2) 0.0291(8) Uani d . 1 1
O O9 0.4237(4) 0.6481(3) 0.1835(2) 0.0216(7) Uani d . 1 1
O O10 0.5663(3) 0.6222(3) 0.0648(2) 0.0201(7) Uani d . 1 1
O O11 0.7322(4) 0.8084(3) -0.0689(3) 0.0373(9) Uani d . 1 1
O O12 0.8336(4) 1.0256(3) -0.0559(3) 0.0371(9) Uani d . 1 1
O O13 0.7800(4) 0.5049(3) 0.0081(2) 0.0261(7) Uani d . 1 1
O O14 0.8239(4) 0.3108(3) 0.0655(2) 0.0302(8) Uani d . 1 1
O O15 0.8852(4) 0.5027(3) 0.1839(2) 0.0315(8) Uani d . 1 1
O O16 0.6158(4) 0.3748(3) 0.1261(2) 0.0296(8) Uani d . 1 1
H H1 0.260(4) 0.251(5) 0.426(3) 0.044 Uiso d D 1 1
H H2 0.725(5) 1.128(3) 0.087(4) 0.044 Uiso d D 1 1
O O1W 0.8720(5) 0.7325(3) 0.2745(3) 0.0411(9) Uani d D 1 1
H H1W 0.931(6) 0.807(3) 0.275(4) 0.062 Uiso d D 1 1
H H2W 0.843(7) 0.703(5) 0.216(2) 0.062 Uiso d D 1 1
O O2W 0.1300(4) 0.3676(4) 0.1756(3) 0.0301(8) Uani d D 1 1
H H3W 0.115(5) 0.331(5) 0.227(2) 0.045 Uiso d D 1 1
H H4W 0.046(4) 0.359(5) 0.143(3) 0.045 Uiso d D 1 1
O O3W 0.1637(4) 0.7554(3) 0.1538(2) 0.0305(8) Uani d D 1 1
H H5W 0.166(7) 0.811(3) 0.113(3) 0.046 Uiso d D 1 1
H H6W 0.131(6) 0.686(3) 0.114(3) 0.046 Uiso d D 1 1
O O4W 0.2924(5) 0.9293(4) 0.3611(3) 0.0402(9) Uani d D 1 1
H H7W 0.267(6) 0.916(6) 0.419(2) 0.060 Uiso d D 1 1
H H8W 0.221(5) 0.949(6) 0.330(4) 0.060 Uiso d D 1 1
O O5W 0.0564(5) -0.0166(4) 0.2481(3) 0.0440(10) Uani d D 1 1
H H9W 0.079(7) -0.006(5) 0.187(2) 0.066 Uiso d D 1 1
H H10W 0.028(7) 0.046(4) 0.271(4) 0.066 Uiso d D 1 1

loop_
_atom_site_aniso_label
_atom_site_aniso_U_11
_atom_site_aniso_U_22
_atom_site_aniso_U_33
_atom_site_aniso_U_12
_atom_site_aniso_U_13
_atom_site_aniso_U_23
Gd1 0.01463(12) 0.01957(12) 0.01160(11) 0.00505(9) 0.00226(8) 0.00460(8)
Gd2 0.01453(12) 0.01764(12) 0.01186(11) 0.00550(9) 0.00300(8) 0.00492(8)
Co1 0.0212(3) 0.0206(3) 0.0141(3) 0.0069(2) 0.0050(2) 0.0054(2)
S1 0.0214(6) 0.0180(5) 0.0181(5) 0.0053(4) 0.0011(4) 0.0022(4)
S2 0.0164(5) 0.0211(5) 0.0111(5) 0.0077(4) 0.0024(4) 0.0041(4)
C1 0.020(2) 0.017(2) 0.0083(19) 0.0053(18) 0.0044(17) 0.0013(16)
C2 0.022(2) 0.021(2) 0.0102(19) 0.0082(18) 0.0032(17) 0.0004(17)
C3 0.021(2) 0.024(2) 0.020(2) 0.0035(19) 0.0038(19) 0.0055(18)
C4 0.018(2) 0.021(2) 0.013(2) 0.0056(18) 0.0011(17) 0.0031(17)
C5 0.017(2) 0.029(2) 0.010(2) 0.0095(19) 0.0058(17) 0.0057(17)
C6 0.018(2) 0.020(2) 0.015(2) 0.0039(18) -0.0011(18) 0.0041(18)
C7 0.023(2) 0.018(2) 0.018(2) 0.0057(18) 0.0050(18) 0.0017(17)
C8 0.038(3) 0.017(2) 0.025(2) 0.009(2) 0.012(2) 0.0031(19)
C9 0.026(3) 0.014(2) 0.021(2) 0.0034(18) 0.0045(19) 0.0031(18)
C10 0.027(3) 0.024(3) 0.023(2) 0.003(2) 0.010(2) 0.005(2)
N1 0.016(2) 0.031(2) 0.0177(19) 0.0067(17) 0.0005(15) 0.0044(16)
N2 0.020(2) 0.0204(19) 0.0142(17) 0.0039(15) 0.0035(15) 0.0047(14)
N3 0.035(2) 0.0154(19) 0.025(2) 0.0043(17) 0.0127(18) 0.0081(16)
N4 0.024(2) 0.0188(19) 0.0185(18) 0.0050(16) 0.0045(16) 0.0011(15)
O1 0.033(2) 0.046(2) 0.0184(16) 0.0199(16) 0.0057(14) 0.0000(15)
O2 0.037(2) 0.0269(17) 0.0154(15) 0.0120(15) 0.0022(14) 0.0038(13)
O3 0.031(2) 0.0262(19) 0.057(2) -0.0065(15) -0.0102(18) 0.0148(17)
O4 0.0266(18) 0.0222(16) 0.0229(16) 0.0107(14) -0.0012(14) 0.0020(13)
O5 0.0160(16) 0.0252(16) 0.0149(14) 0.0041(13) 0.0030(12) 0.0064(12)
O6 0.0167(16) 0.0296(17) 0.0125(14) 0.0070(13) 0.0029(12) 0.0074(12)
O7 0.0161(16) 0.0295(17) 0.0225(16) 0.0057(13) 0.0029(13) 0.0122(13)
O8 0.0191(17) 0.048(2) 0.0167(16) 0.0052(15) 0.0010(13) 0.0133(15)
O9 0.0276(18) 0.0182(15) 0.0193(15) 0.0049(13) 0.0105(13) 0.0067(12)
O10 0.0246(17) 0.0149(15) 0.0209(15) 0.0048(13) 0.0084(13) 0.0036(12)
O11 0.053(2) 0.0187(18) 0.037(2) 0.0021(16) 0.0258(18) 0.0011(15)
O12 0.050(2) 0.0236(18) 0.039(2) 0.0061(16) 0.0248(18) 0.0103(15)
O13 0.0230(18) 0.042(2) 0.0184(16) 0.0142(15) 0.0053(13) 0.0170(14)
O14 0.039(2) 0.0200(17) 0.0346(18) 0.0095(15) 0.0187(16) 0.0038(14)
O15 0.035(2) 0.0346(19) 0.0158(16) 0.0001(15) 0.0002(14) -0.0013(14)
O16 0.0236(18) 0.045(2) 0.0275(17) 0.0164(15) 0.0122(14) 0.0208(15)
O1W 0.053(3) 0.029(2) 0.035(2) 0.0081(18) -0.0066(19) 0.0089(16)
O2W 0.0199(18) 0.049(2) 0.0271(18) 0.0154(16) 0.0092(14) 0.0182(16)
O3W 0.035(2) 0.0295(18) 0.0251(17) 0.0100(16) -0.0016(15) 0.0045(14)
O4W 0.055(3) 0.041(2) 0.032(2) 0.0265(19) 0.0098(18) 0.0015(18)
O5W 0.063(3) 0.040(2) 0.043(2) 0.028(2) 0.026(2) 0.0114(18)

loop_
_atom_type_symbol
_atom_type_description
_atom_type_scat_dispersion_real
_atom_type_scat_dispersion_imag
_atom_type_scat_source
C C 0.0033 0.0016 'International Tables Vol C Tables 4.2.6.8 and 6.1.1.4'
H H 0.0000 0.0000 'International Tables Vol C Tables 4.2.6.8 and 6.1.1.4'
N N 0.0061 0.0033 'International Tables Vol C Tables 4.2.6.8 and 6.1.1.4'
O O 0.0106 0.0060 'International Tables Vol C Tables 4.2.6.8 and 6.1.1.4'
S S 0.1246 0.1234 'International Tables Vol C Tables 4.2.6.8 and 6.1.1.4'
Co Co 0.3494 0.9721 'International Tables Vol C Tables 4.2.6.8 and 6.1.1.4'
Gd Gd -0.1653 3.9035 'International Tables Vol C Tables 4.2.6.8 and 6.1.1.4'

loop_
_geom_angle_atom_site_label_1
_geom_angle_atom_site_label_2
_geom_angle_atom_site_label_3
_geom_angle_site_symmetry_1
_geom_angle_site_symmetry_3
_geom_angle
O7 Gd1 O2 . 2_766 103.56(11)
O7 Gd1 O4 . . 87.61(10)
O2 Gd1 O4 2_766 . 139.04(10)
O7 Gd1 O15 . . 90.06(11)
O2 Gd1 O15 2_766 . 137.61(11)
O4 Gd1 O15 . . 80.42(11)
O7 Gd1 O5 . . 76.05(10)
O2 Gd1 O5 2_766 . 71.43(10)
O4 Gd1 O5 . . 73.46(10)
O15 Gd1 O5 . . 150.71(11)
O7 Gd1 O1W . . 77.94(12)
O2 Gd1 O1W 2_766 . 74.57(11)
O4 Gd1 O1W . . 146.18(11)
O15 Gd1 O1W . . 69.33(12)
O5 Gd1 O1W . . 130.26(12)
O7 Gd1 O6 . 2_766 164.37(9)
O2 Gd1 O6 2_766 2_766 76.75(10)
O4 Gd1 O6 . 2_766 102.43(10)
O15 Gd1 O6 . 2_766 80.01(10)
O5 Gd1 O6 . 2_766 118.09(9)
O1W Gd1 O6 . 2_766 87.23(12)
O7 Gd1 O5 . 2_766 144.56(9)
O2 Gd1 O5 2_766 2_766 75.17(10)
O4 Gd1 O5 . 2_766 73.51(10)
O15 Gd1 O5 . 2_766 115.09(11)
O5 Gd1 O5 . 2_766 69.99(11)
O1W Gd1 O5 . 2_766 132.85(11)
O6 Gd1 O5 2_766 2_766 50.97(9)
O7 Gd1 C1 . 2_766 168.66(10)
O2 Gd1 C1 2_766 2_766 70.40(11)
O4 Gd1 C1 . 2_766 91.09(11)
O15 Gd1 C1 . 2_766 100.83(11)
O5 Gd1 C1 . 2_766 92.78(10)
O1W Gd1 C1 . 2_766 108.73(12)
O6 Gd1 C1 2_766 2_766 25.79(9)
O5 Gd1 C1 2_766 2_766 25.77(10)
O7 Gd1 Gd1 . 2_766 111.99(7)
O2 Gd1 Gd1 2_766 2_766 69.58(7)
O4 Gd1 Gd1 . 2_766 69.70(7)
O15 Gd1 Gd1 . 2_766 141.31(9)
O5 Gd1 Gd1 . 2_766 36.51(7)
O1W Gd1 Gd1 . 2_766 144.09(9)
O6 Gd1 Gd1 2_766 2_766 82.97(6)
O5 Gd1 Gd1 2_766 2_766 33.48(6)
C1 Gd1 Gd1 2_766 2_766 57.20(7)
O11 Gd2 O13 2_665 2_665 104.05(12)
O11 Gd2 O8 2_665 . 90.51(12)
O13 Gd2 O8 2_665 . 138.78(11)
O11 Gd2 O2W 2_665 . 79.70(13)
O13 Gd2 O2W 2_665 . 75.63(11)
O8 Gd2 O2W . . 69.29(11)
O11 Gd2 O16 2_665 . 85.00(13)
O13 Gd2 O16 2_665 . 139.36(10)
O8 Gd2 O16 . . 79.29(11)
O2W Gd2 O16 . . 144.68(10)
O11 Gd2 O10 2_665 2_665 76.41(10)
O13 Gd2 O10 2_665 2_665 71.52(10)
O8 Gd2 O10 . 2_665 149.64(11)
O2W Gd2 O10 . 2_665 132.68(11)
O16 Gd2 O10 . 2_665 72.45(10)
O11 Gd2 O10 2_665 . 145.26(11)
O13 Gd2 O10 2_665 . 76.33(10)
O8 Gd2 O10 . . 112.31(10)
O2W Gd2 O10 . . 131.93(11)
O16 Gd2 O10 . . 74.61(10)
O10 Gd2 O10 2_665 . 70.80(11)
O11 Gd2 O9 2_665 . 163.85(11)
O13 Gd2 O9 2_665 . 74.78(10)
O8 Gd2 O9 . . 80.86(10)
O2W Gd2 O9 . . 84.47(11)
O16 Gd2 O9 . . 106.54(11)
O10 Gd2 O9 2_665 . 117.44(9)
O10 Gd2 O9 . . 50.71(9)
O11 Gd2 C6 2_665 . 169.70(11)
O13 Gd2 C6 2_665 . 71.59(11)
O8 Gd2 C6 . . 98.84(11)
O2W Gd2 C6 . . 107.59(12)
O16 Gd2 C6 . . 92.46(12)
O10 Gd2 C6 2_665 . 93.30(11)
O10 Gd2 C6 . . 25.50(10)
O9 Gd2 C6 . . 25.43(10)
O11 Gd2 Gd2 2_665 2_665 112.07(8)
O13 Gd2 Gd2 2_665 2_665 70.24(7)
O8 Gd2 Gd2 . 2_665 139.01(7)
O2W Gd2 Gd2 . 2_665 145.64(8)
O16 Gd2 Gd2 . 2_665 69.68(7)
O10 Gd2 Gd2 2_665 2_665 36.40(6)
O10 Gd2 Gd2 . 2_665 34.41(6)
O9 Gd2 Gd2 . 2_665 82.98(6)
C6 Gd2 Gd2 . 2_665 57.82(8)
N4 Co1 N2 . 2_666 102.68(14)
N4 Co1 O6 . 2_666 169.67(13)
N2 Co1 O6 2_666 2_666 78.43(12)
N4 Co1 O4W . . 100.20(15)
N2 Co1 O4W 2_666 . 92.40(14)
O6 Co1 O4W 2_666 . 89.98(14)
N4 Co1 O3W . . 94.51(14)
N2 Co1 O3W 2_666 . 160.56(13)
O6 Co1 O3W 2_666 . 83.04(12)
O4W Co1 O3W . . 93.45(14)
N4 Co1 O9 . . 78.00(12)
N2 Co1 O9 2_666 . 87.71(13)
O6 Co1 O9 2_666 . 91.82(11)
O4W Co1 O9 . . 178.18(14)
O3W Co1 O9 . . 87.04(13)
O3 S1 O1 . . 112.2(2)
O3 S1 O2 . . 108.8(2)
O1 S1 O2 . . 107.78(19)
O3 S1 O4 . . 110.53(19)
O1 S1 O4 . . 107.51(18)
O2 S1 O4 . . 110.02(17)
O14 S2 O15 . . 108.6(2)
O14 S2 O13 . . 109.56(18)
O15 S2 O13 . . 107.94(19)
O14 S2 O16 . . 110.07(19)
O15 S2 O16 . . 109.10(19)
O13 S2 O16 . . 111.47(17)
O5 C1 O6 . . 118.6(4)
O5 C1 C2 . . 123.7(3)
O6 C1 C2 . . 117.7(3)
O5 C1 Gd1 . 2_766 61.8(2)
O6 C1 Gd1 . 2_766 58.9(2)
C2 C1 Gd1 . 2_766 163.6(3)
C4 C2 N2 . . 109.0(4)
C4 C2 C1 . . 135.5(4)
N2 C2 C1 . . 115.5(3)
N2 C3 N1 . . 110.9(4)
N2 C3 H3 . . 124.5
N1 C3 H3 . . 124.5
C2 C4 N1 . . 105.5(3)
C2 C4 C5 . . 133.9(4)
N1 C4 C5 . . 120.4(4)
O7 C5 O8 . . 125.4(4)
O7 C5 C4 . . 119.5(4)
O8 C5 C4 . . 115.1(4)
O9 C6 O10 . . 119.1(4)
O9 C6 C7 . . 117.3(4)
O10 C6 C7 . . 123.6(4)
O9 C6 Gd2 . . 60.5(2)
O10 C6 Gd2 . . 59.4(2)
C7 C6 Gd2 . . 171.4(3)
C9 C7 N4 . . 109.2(4)
C9 C7 C6 . . 135.5(4)
N4 C7 C6 . . 115.3(4)
N4 C8 N3 . . 110.6(4)
N4 C8 H8 . . 124.7
N3 C8 H8 . . 124.7
N3 C9 C7 . . 105.2(4)
N3 C9 C10 . . 119.4(4)
C7 C9 C10 . . 135.2(4)
O12 C10 O11 . . 125.0(4)
O12 C10 C9 . . 117.9(4)
O11 C10 C9 . . 117.1(4)
C3 N1 C4 . . 108.3(3)
C3 N1 H1 . . 125(4)
C4 N1 H1 . . 126(4)
C3 N2 C2 . . 106.3(3)
C3 N2 Co1 . 2_666 140.8(3)
C2 N2 Co1 . 2_666 112.8(3)
C8 N3 C9 . . 109.0(4)
C8 N3 H2 . . 125(4)
C9 N3 H2 . . 126(4)
C8 N4 C7 . . 106.0(4)
C8 N4 Co1 . . 139.7(3)
C7 N4 Co1 . . 114.0(3)
S1 O2 Gd1 . 2_766 144.35(18)
S1 O4 Gd1 . . 141.43(18)
C1 O5 Gd1 . . 143.6(3)
C1 O5 Gd1 . 2_766 92.4(2)
Gd1 O5 Gd1 . 2_766 110.01(11)
C1 O6 Co1 . 2_666 115.4(3)
C1 O6 Gd1 . 2_766 95.3(2)
Co1 O6 Gd1 2_666 2_766 143.17(13)
C5 O7 Gd1 . . 145.3(3)
C5 O8 Gd2 . . 134.4(3)
C6 O9 Co1 . . 115.0(3)
C6 O9 Gd2 . . 94.1(2)
Co1 O9 Gd2 . . 149.36(13)
C6 O10 Gd2 . 2_665 142.3(3)
C6 O10 Gd2 . . 95.1(2)
Gd2 O10 Gd2 2_665 . 109.20(11)
C10 O11 Gd2 . 2_665 159.9(3)
S2 O13 Gd2 . 2_665 144.17(19)
S2 O15 Gd1 . . 141.6(2)
S2 O16 Gd2 . . 142.69(18)
Gd1 O1W H1W . . 130(4)
Gd1 O1W H2W . . 104(4)
H1W O1W H2W . . 108(3)
Gd2 O2W H3W . . 122(4)
Gd2 O2W H4W . . 127(3)
H3W O2W H4W . . 108(3)
Co1 O3W H5W . . 120(4)
Co1 O3W H6W . . 121(4)
H5W O3W H6W . . 102(3)
Co1 O4W H7W . . 121(4)
Co1 O4W H8W . . 113(4)
H7W O4W H8W . . 104(3)
H9W O5W H10W . . 110(3)

loop_
_geom_bond_atom_site_label_1
_geom_bond_atom_site_label_2
_geom_bond_site_symmetry_2
_geom_bond_distance
Gd1 O7 . 2.283(3)
Gd1 O2 2_766 2.319(3)
Gd1 O4 . 2.337(3)
Gd1 O15 . 2.343(3)
Gd1 O5 . 2.375(3)
Gd1 O1W . 2.447(3)
Gd1 O6 2_766 2.498(3)
Gd1 O5 2_766 2.562(3)
Gd1 C1 2_766 2.905(4)
Gd1 Gd1 2_766 4.0465(4)
Gd2 O11 2_665 2.244(3)
Gd2 O13 2_665 2.338(3)
Gd2 O8 . 2.348(3)
Gd2 O2W . 2.361(3)
Gd2 O16 . 2.373(3)
Gd2 O10 2_665 2.414(3)
Gd2 O10 . 2.535(3)
Gd2 O9 . 2.561(3)
Gd2 C6 . 2.934(4)
Gd2 Gd2 2_665 4.0349(4)
Co1 N4 . 2.058(4)
Co1 N2 2_666 2.086(3)
Co1 O6 2_666 2.096(3)
Co1 O4W . 2.097(4)
Co1 O3W . 2.122(3)
Co1 O9 . 2.157(3)
S1 O3 . 1.443(3)
S1 O1 . 1.478(3)
S1 O2 . 1.483(3)
S1 O4 . 1.486(3)
S2 O14 . 1.459(3)
S2 O15 . 1.469(3)
S2 O13 . 1.470(3)
S2 O16 . 1.476(3)
C1 O5 . 1.264(5)
C1 O6 . 1.269(5)
C1 C2 . 1.458(6)
C1 Gd1 2_766 2.905(4)
C2 C4 . 1.369(6)
C2 N2 . 1.377(5)
C3 N2 . 1.314(5)
C3 N1 . 1.336(5)
C3 H3 . 0.9300
C4 N1 . 1.370(5)
C4 C5 . 1.498(5)
C5 O7 . 1.242(5)
C5 O8 . 1.249(5)
C6 O9 . 1.263(5)
C6 O10 . 1.268(5)
C6 C7 . 1.471(6)
C7 C9 . 1.373(6)
C7 N4 . 1.399(5)
C8 N4 . 1.320(5)
C8 N3 . 1.347(6)
C8 H8 . 0.9300
C9 N3 . 1.372(5)
C9 C10 . 1.493(6)
C10 O12 . 1.226(5)
C10 O11 . 1.265(5)
N1 H1 . 0.87(4)
N2 Co1 2_666 2.086(3)
N3 H2 . 0.87(3)
O2 Gd1 2_766 2.319(3)
O5 Gd1 2_766 2.562(3)
O6 Co1 2_666 2.096(3)
O6 Gd1 2_766 2.498(3)
O10 Gd2 2_665 2.414(3)
O11 Gd2 2_665 2.244(3)
O13 Gd2 2_665 2.338(3)
O1W H1W . 0.81(4)
O1W H2W . 0.789(19)
O2W H3W . 0.80(3)
O2W H4W . 0.81(4)
O3W H5W . 0.82(3)
O3W H6W . 0.83(3)
O4W H7W . 0.82(3)
O4W H8W . 0.82(5)
O5W H9W . 0.85(4)
O5W H10W . 0.85(5)

loop_
_geom_hbond_atom_site_label_D
_geom_hbond_atom_site_label_H
_geom_hbond_atom_site_label_A
_geom_hbond_site_symmetry_A
_geom_hbond_distance_DH
_geom_hbond_distance_HA
_geom_hbond_distance_DA
_geom_hbond_angle_DHA
N1 H1 O1 1_455 0.87(4) 1.96(4) 2.820(5) 172(5)
O1W H1W O5W 1_665 0.81(4) 1.95(3) 2.745(5) 169(6)
N3 H2 O14 1_565 0.87(3) 1.93(3) 2.787(4) 169(4)
O2W H3W O1 1_455 0.80(3) 2.09(4) 2.878(5) 171(5)
O2W H4W O14 1_455 0.81(4) 2.04(4) 2.842(5) 172(5)
O2W H4W O15 1_455 0.81(4) 2.52(4) 3.035(5) 123(4)
O3W H5W O12 2_675 0.82(3) 1.95(4) 2.734(4) 162(5)
O3W H6W O14 2_665 0.83(3) 2.41(4) 2.919(4) 120(3)
O4W H7W O3 2_666 0.82(3) 2.49(3) 3.306(6) 174(6)
O4W H8W O5W 1_565 0.82(5) 1.89(5) 2.700(6) 175(6)
O5W H9W O12 2_665 0.85(4) 1.99(4) 2.797(6) 161(5)
O5W H10W O1 1_455 0.85(5) 1.93(5) 2.728(5) 157(6)
C3 H3 O3 2_656 0.9300 2.4400 3.193(5) 138.00
